data_7035844
loop_
_publ_author_name
'Patel, Dipti'
'Wooles, Ashley'
'Cornish, Andrew D.'
'Steven, Lindsey'
'Davies, E. Stephen'
'Evans, David J.'
'McMaster, Jonathan'
'Lewis, William'
'Blake, Alexander J.'
'Liddle, Stephen T.'

_publ_section_title
;
 Synthesis and characterisation of halide, separated ion pair, and hydride
 cyclopentadienyl iron bis(diphenylphosphino)ethane derivatives.
;
_journal_issue 31
_journal_name_full 'Dalton transactions (Cambridge, England : 2003)'
_journal_page_first 14159
_journal_page_last 14177
_journal_paper_doi 10.1039/c5dt00704f
_journal_volume 44
_journal_year 2015
_chemical_formula_moiety 'C41 H48 Fe N P2, I'
_chemical_formula_sum 'C41 H48 Fe I N P2'
_chemical_formula_weight 799.49
_space_group_IT_number 9
_symmetry_cell_setting monoclinic
_symmetry_space_group_name_Hall 'C -2yc'
_symmetry_space_group_name_H-M 'C 1 c 1'
_atom_sites_solution_hydrogens 'geom, Me from difmap'
_atom_sites_solution_primary direct
_atom_sites_solution_secondary difmap
_audit_creation_method
;
CrysAlisPro, Oxford Diffraction Ltd.,
Version 1.171.33.52 (release 06-11-2009 CrysAlis171 .NET)
(compiled Nov  6 2009,16:24:50)
;
_audit_update_record
;
2015-05-11 deposited with the CCDC.
2015-07-07 downloaded from the CCDC.
;
_cell_angle_alpha 90.00
_cell_angle_beta 106.446(8)
_cell_angle_gamma 90.00
_cell_formula_units_Z 4
_cell_length_a 16.2881(12)
_cell_length_b 11.4383(7)
_cell_length_c 21.0120(15)
_cell_measurement_reflns_used 3892
_cell_measurement_temperature 90(2)
_cell_measurement_theta_max 74.53
_cell_measurement_theta_min 4.38
_cell_volume 3754.5(5)
_computing_cell_refinement
;
CrysAlisPro, Agilent Technologies,
Version 1.171.35.11 (release 16-05-2011 CrysAlis171 .NET)
(compiled May 16 2011,17:55:39)
;
_computing_data_collection
;
CrysAlisPro, Agilent Technologies,
Version 1.171.35.11 (release 16-05-2011 CrysAlis171 .NET)
(compiled May 16 2011,17:55:39)
;
_computing_data_reduction
;
CrysAlisPro, Agilent Technologies,
Version 1.171.35.11 (release 16-05-2011 CrysAlis171 .NET)
(compiled May 16 2011,17:55:39)
;
_computing_molecular_graphics 'SHELXTL (Sheldrick, 2008)'
_computing_publication_material 'enCIFer(Allen et al.,2004);PLATON(Spek,2003)'
_computing_structure_refinement 'SHELXL97 (Sheldrick, 2008)'
_computing_structure_solution 'SHELXTL (Sheldrick, 2008)'
_diffrn_ambient_temperature 90(2)
_diffrn_detector_area_resol_mean 10.3613
_diffrn_measured_fraction_theta_full 0.965
_diffrn_measured_fraction_theta_max 0.965
_diffrn_measurement_device_type 'SuperNova, Single source at offset), Atlas'
_diffrn_measurement_method '\w scans'
_diffrn_radiation_monochromator mirror
_diffrn_radiation_source 'SuperNova (Cu) X-ray Source'
_diffrn_radiation_type CuK\a
_diffrn_radiation_wavelength 1.54184
_diffrn_reflns_av_R_equivalents 0.0405
_diffrn_reflns_av_sigmaI/netI 0.0495
_diffrn_reflns_limit_h_max 19
_diffrn_reflns_limit_h_min -20
_diffrn_reflns_limit_k_max 11
_diffrn_reflns_limit_k_min -14
_diffrn_reflns_limit_l_max 23
_diffrn_reflns_limit_l_min -26
_diffrn_reflns_number 7989
_diffrn_reflns_theta_full 74.71
_diffrn_reflns_theta_max 74.71
_diffrn_reflns_theta_min 4.39
_diffrn_standards_decay_% 0
_diffrn_standards_number 0
_exptl_absorpt_coefficient_mu 10.691
_exptl_absorpt_correction_T_max 0.582
_exptl_absorpt_correction_T_min 0.062
_exptl_absorpt_correction_type gaussian
_exptl_absorpt_process_details
;
CrysAlisPro, Oxford Diffraction Ltd., 
Version 1.171.33.55 (release 05-01-2010 CrysAlis171 .NET) 
(compiled Jan  5 2010,16:28:46) 
Analytical numeric absorption correction using a multifaceted crystal 
model based on expressions derived by R.C. Clark & J.S. Reid. 
(Clark, R. C. & Reid, J. S. (1995). Acta Cryst. A51, 887-897) 
;
_exptl_crystal_colour red
_exptl_crystal_density_diffrn 1.414
_exptl_crystal_density_method 'not measured'
_exptl_crystal_description block
_exptl_crystal_F_000 1640
_exptl_crystal_size_max 0.5077
_exptl_crystal_size_mid 0.3552
_exptl_crystal_size_min 0.1965
_refine_diff_density_max 1.779
_refine_diff_density_min -2.356
_refine_diff_density_rms 0.174
_refine_ls_abs_structure_details 'Flack H D (1983), Acta Cryst. A39, 876-881'
_refine_ls_abs_structure_Flack -0.023(6)
_refine_ls_extinction_coef 0.00034(8)
_refine_ls_extinction_expression Fc^*^=kFc[1+0.001xFc^2^\l^3^/sin(2\q)]^-1/4^
_refine_ls_extinction_method SHELXL
_refine_ls_goodness_of_fit_ref 1.044
_refine_ls_hydrogen_treatment constr
_refine_ls_matrix_type full
_refine_ls_number_parameters 423
_refine_ls_number_reflns 5053
_refine_ls_number_restraints 405
_refine_ls_restrained_S_all 1.011
_refine_ls_R_factor_all 0.0678
_refine_ls_R_factor_gt 0.0666
_refine_ls_shift/su_max 0.000
_refine_ls_shift/su_mean 0.000
_refine_ls_structure_factor_coef Fsqd
_refine_ls_weighting_details 'calc w=1/[\s^2^(Fo^2^)+(0.1474P)^2^+6.6667P] where P=(Fo^2^+2Fc^2^)/3'
_refine_ls_weighting_scheme calc
_refine_ls_wR_factor_gt 0.1718
_refine_ls_wR_factor_ref 0.1746
_reflns_number_gt 4919
_reflns_number_total 5053
_reflns_threshold_expression I>2\s(I)
_cod_data_source_file c5dt00704f2.cif
_cod_data_source_block 5SIP
_cod_depositor_comments 'Adding full bibliography for 7035824--7035849.cif.'
_cod_original_cell_volume 3754.6(5)
_cod_original_sg_symbol_H-M 'C  c '
_cod_database_code 7035844

loop_
_symmetry_equiv_pos_as_xyz
'x, y, z'
'x, -y, z+1/2'
'x+1/2, y+1/2, z'
'x+1/2, -y+1/2, z+1/2'

loop_
_atom_site_label
_atom_site_type_symbol
_atom_site_fract_x
_atom_site_fract_y
_atom_site_fract_z
_atom_site_U_iso_or_equiv
_atom_site_adp_type
_atom_site_occupancy
_atom_site_symmetry_multiplicity
_atom_site_calc_flag
_atom_site_refinement_flags
Fe1 Fe 0.34737(7) 0.36652(9) 0.42597(6) 0.0104(3) Uani 1 1 d U
C1 C 0.1655(5) 0.2193(7) 0.3706(4) 0.0153(13) Uani 1 1 d U
H1A H 0.1365 0.1557 0.3427 0.018 Uiso 1 1 calc R
H1B H 0.1447 0.2231 0.4095 0.018 Uiso 1 1 calc R
C2 C 0.1476(5) 0.3355(6) 0.3322(4) 0.0148(12) Uani 1 1 d U
H2A H 0.0885 0.3584 0.3258 0.018 Uiso 1 1 calc R
H2B H 0.1570 0.3261 0.2889 0.018 Uiso 1 1 calc R
P1 P 0.28229(11) 0.19456(15) 0.39567(9) 0.0114(4) Uani 1 1 d U
C3 C 0.3002(5) 0.1065(7) 0.3280(4) 0.0150(11) Uani 1 1 d U
C4 C 0.3714(5) 0.0315(7) 0.3412(4) 0.0172(12) Uani 1 1 d U
H4 H 0.4074 0.0265 0.3843 0.021 Uiso 1 1 calc R
C5 C 0.3891(5) -0.0345(7) 0.2920(4) 0.0207(13) Uani 1 1 d U
H5 H 0.4364 -0.0838 0.3015 0.025 Uiso 1 1 calc R
C6 C 0.3342(5) -0.0263(7) 0.2270(4) 0.0208(13) Uani 1 1 d U
H6 H 0.3462 -0.0690 0.1931 0.025 Uiso 1 1 calc R
C7 C 0.2635(5) 0.0436(7) 0.2133(4) 0.0204(13) Uani 1 1 d U
H7 H 0.2269 0.0466 0.1704 0.025 Uiso 1 1 calc R
C8 C 0.2454(5) 0.1107(7) 0.2634(4) 0.0179(12) Uani 1 1 d U
H8 H 0.1971 0.1582 0.2538 0.021 Uiso 1 1 calc R
C9 C 0.2934(5) 0.0803(7) 0.4589(4) 0.0149(11) Uani 1 1 d U
C10 C 0.3588(5) 0.0809(7) 0.5173(4) 0.0169(12) Uani 1 1 d U
H10 H 0.3982 0.1418 0.5257 0.020 Uiso 1 1 calc R
C11 C 0.3671(5) -0.0090(7) 0.5643(4) 0.0201(12) Uani 1 1 d U
H11 H 0.4119 -0.0084 0.6033 0.024 Uiso 1 1 calc R
C12 C 0.3075(6) -0.0982(7) 0.5517(5) 0.0223(13) Uani 1 1 d U
H12 H 0.3118 -0.1574 0.5828 0.027 Uiso 1 1 calc R
C13 C 0.2416(6) -0.1003(7) 0.4934(5) 0.0215(13) Uani 1 1 d U
H13 H 0.2025 -0.1616 0.4850 0.026 Uiso 1 1 calc R
C14 C 0.2337(5) -0.0118(6) 0.4476(4) 0.0193(12) Uani 1 1 d U
H14 H 0.1886 -0.0129 0.4088 0.023 Uiso 1 1 calc R
P2 P 0.21916(11) 0.44873(15) 0.37926(10) 0.0119(4) Uani 1 1 d U
C15 C 0.1961(5) 0.5715(7) 0.3210(4) 0.0150(11) Uani 1 1 d U
C16 C 0.1422(5) 0.5600(7) 0.2565(4) 0.0169(12) Uani 1 1 d U
H16 H 0.1181 0.4877 0.2419 0.020 Uiso 1 1 calc R
C17 C 0.1242(5) 0.6555(7) 0.2139(4) 0.0201(13) Uani 1 1 d U
H17 H 0.0884 0.6464 0.1710 0.024 Uiso 1 1 calc R
C18 C 0.1592(6) 0.7640(7) 0.2346(5) 0.0180(13) Uani 1 1 d U
H18 H 0.1467 0.8276 0.2059 0.022 Uiso 1 1 calc R
C19 C 0.2132(5) 0.7779(7) 0.2986(4) 0.0177(12) Uani 1 1 d U
H19 H 0.2368 0.8507 0.3129 0.021 Uiso 1 1 calc R
C20 C 0.2314(5) 0.6828(7) 0.3406(4) 0.0177(12) Uani 1 1 d U
H20 H 0.2681 0.6924 0.3831 0.021 Uiso 1 1 calc R
C21 C 0.1647(5) 0.4970(6) 0.4409(4) 0.0149(11) Uani 1 1 d U
C22 C 0.0883(5) 0.4481(7) 0.4454(4) 0.0167(12) Uani 1 1 d U
H22 H 0.0600 0.3934 0.4141 0.020 Uiso 1 1 calc R
C23 C 0.0538(5) 0.4799(7) 0.4961(4) 0.0182(12) Uani 1 1 d U
H23 H 0.0032 0.4457 0.4990 0.022 Uiso 1 1 calc R
C24 C 0.0945(5) 0.5629(7) 0.5428(4) 0.0172(12) Uani 1 1 d U
H24 H 0.0710 0.5846 0.5766 0.021 Uiso 1 1 calc R
C25 C 0.1707(5) 0.6133(7) 0.5388(4) 0.0184(12) Uani 1 1 d U
H25 H 0.1978 0.6695 0.5696 0.022 Uiso 1 1 calc R
C26 C 0.2060(5) 0.5796(7) 0.4890(4) 0.0179(12) Uani 1 1 d U
H26 H 0.2577 0.6119 0.4873 0.021 Uiso 1 1 calc R
C27 C 0.4539(5) 0.4815(7) 0.4679(4) 0.0145(10) Uani 1 1 d U
C28 C 0.4775(5) 0.3602(7) 0.4766(4) 0.0156(11) Uani 1 1 d U
H28 H 0.4988 0.3224 0.5171 0.019 Uiso 1 1 calc R
C29 C 0.4627(5) 0.3077(7) 0.4132(4) 0.0165(11) Uani 1 1 d U
H29 H 0.4739 0.2300 0.4057 0.020 Uiso 1 1 calc R
C30 C 0.4278(5) 0.3925(7) 0.3624(4) 0.0145(10) Uani 1 1 d U
C31 C 0.4204(5) 0.4977(7) 0.3984(4) 0.0141(10) Uani 1 1 d U
H31 H 0.3968 0.5673 0.3785 0.017 Uiso 1 1 calc R
C32 C 0.4781(5) 0.5759(7) 0.5211(4) 0.0178(12) Uani 1 1 d U
C33 C 0.4460(6) 0.5530(8) 0.5809(4) 0.0230(16) Uani 1 1 d U
H33A H 0.4667 0.4786 0.5998 0.034 Uiso 1 1 calc R
H33B H 0.3846 0.5528 0.5675 0.034 Uiso 1 1 calc R
H33C H 0.4664 0.6133 0.6133 0.034 Uiso 1 1 calc R
C34 C 0.5758(5) 0.5788(9) 0.5434(5) 0.0274(17) Uani 1 1 d U
H34A H 0.5967 0.5970 0.5061 0.041 Uiso 1 1 calc R
H34B H 0.5973 0.5038 0.5610 0.041 Uiso 1 1 calc R
H34C H 0.5949 0.6374 0.5770 0.041 Uiso 1 1 calc R
C35 C 0.4464(6) 0.6950(7) 0.4918(5) 0.0208(15) Uani 1 1 d U
H35A H 0.3852 0.6934 0.4744 0.031 Uiso 1 1 calc R
H35B H 0.4715 0.7132 0.4568 0.031 Uiso 1 1 calc R
H35C H 0.4625 0.7535 0.5259 0.031 Uiso 1 1 calc R
C36 C 0.4244(5) 0.3890(7) 0.2900(4) 0.0176(12) Uani 1 1 d U
C37 C 0.4461(6) 0.2695(8) 0.2685(5) 0.0213(16) Uani 1 1 d U
H37A H 0.4028 0.2146 0.2715 0.032 Uiso 1 1 calc R
H37B H 0.5005 0.2448 0.2968 0.032 Uiso 1 1 calc R
H37C H 0.4487 0.2732 0.2234 0.032 Uiso 1 1 calc R
C38 C 0.3371(6) 0.4290(9) 0.2449(4) 0.0243(16) Uani 1 1 d U
H38A H 0.3250 0.5066 0.2572 0.036 Uiso 1 1 calc R
H38B H 0.2933 0.3766 0.2499 0.036 Uiso 1 1 calc R
H38C H 0.3384 0.4288 0.1995 0.036 Uiso 1 1 calc R
C39 C 0.4934(6) 0.4747(8) 0.2810(5) 0.0230(16) Uani 1 1 d U
H39A H 0.5487 0.4493 0.3075 0.035 Uiso 1 1 calc R
H39B H 0.4819 0.5515 0.2948 0.035 Uiso 1 1 calc R
H39C H 0.4925 0.4767 0.2351 0.035 Uiso 1 1 calc R
N1 N 0.3176(4) 0.3494(5) 0.5062(3) 0.0142(10) Uani 1 1 d U
C40 C 0.2979(5) 0.3350(7) 0.5548(4) 0.0154(12) Uani 1 1 d U
C41 C 0.2739(6) 0.3204(8) 0.6152(4) 0.0226(16) Uani 1 1 d U
H41A H 0.2365 0.3830 0.6194 0.034 Uiso 1 1 calc R
H41B H 0.3243 0.3216 0.6524 0.034 Uiso 1 1 calc R
H41C H 0.2450 0.2471 0.6140 0.034 Uiso 1 1 calc R
I1 I 0.51303(3) 0.24018(4) 0.67048(3) 0.01986(19) Uani 1 1 d .

loop_
_atom_site_aniso_label
_atom_site_aniso_U_11
_atom_site_aniso_U_22
_atom_site_aniso_U_33
_atom_site_aniso_U_23
_atom_site_aniso_U_13
_atom_site_aniso_U_12
Fe1 0.0139(5) 0.0056(5) 0.0138(6) -0.0002(4) 0.0075(4) -0.0009(4)
C1 0.015(2) 0.008(3) 0.023(3) -0.002(3) 0.006(2) 0.003(2)
C2 0.017(3) 0.009(3) 0.019(3) -0.001(2) 0.007(2) 0.001(2)
P1 0.0164(8) 0.0064(8) 0.0135(9) -0.0002(6) 0.0078(7) 0.0007(6)
C3 0.022(3) 0.012(2) 0.014(2) -0.003(2) 0.009(2) -0.002(2)
C4 0.022(3) 0.012(3) 0.019(3) -0.001(2) 0.009(2) 0.000(2)
C5 0.026(3) 0.016(3) 0.023(3) -0.003(2) 0.012(2) 0.000(2)
C6 0.027(3) 0.017(3) 0.022(3) -0.006(2) 0.014(2) -0.004(2)
C7 0.028(3) 0.016(3) 0.019(3) -0.003(2) 0.009(2) -0.005(2)
C8 0.025(3) 0.013(3) 0.017(3) -0.003(2) 0.007(2) -0.002(2)
C9 0.021(2) 0.008(2) 0.022(3) 0.002(2) 0.016(2) 0.006(2)
C10 0.021(3) 0.013(3) 0.022(3) 0.004(2) 0.016(2) 0.002(2)
C11 0.025(3) 0.016(3) 0.024(3) 0.004(2) 0.016(2) 0.004(2)
C12 0.033(3) 0.010(3) 0.027(3) 0.004(2) 0.013(2) 0.003(2)
C13 0.030(3) 0.011(3) 0.029(3) 0.002(2) 0.016(2) 0.000(2)
C14 0.027(3) 0.007(2) 0.027(3) -0.001(2) 0.014(2) 0.001(2)
P2 0.0152(7) 0.0068(8) 0.0161(9) 0.0008(7) 0.0081(7) 0.0010(6)
C15 0.020(2) 0.009(2) 0.018(3) 0.001(2) 0.009(2) 0.001(2)
C16 0.020(3) 0.012(2) 0.021(3) 0.001(2) 0.011(2) 0.001(2)
C17 0.023(3) 0.015(3) 0.023(3) 0.002(2) 0.008(2) 0.001(2)
C18 0.024(3) 0.014(3) 0.020(3) 0.004(2) 0.012(3) 0.000(2)
C19 0.026(3) 0.013(2) 0.018(3) 0.002(2) 0.013(2) -0.003(2)
C20 0.023(3) 0.012(2) 0.021(3) 0.000(2) 0.010(2) -0.002(2)
C21 0.018(2) 0.011(3) 0.020(3) 0.000(2) 0.013(2) 0.003(2)
C22 0.017(2) 0.013(3) 0.023(3) -0.002(2) 0.011(2) 0.003(2)
C23 0.021(3) 0.014(3) 0.024(3) -0.001(2) 0.014(2) 0.001(2)
C24 0.025(3) 0.014(3) 0.020(3) -0.002(2) 0.018(2) 0.004(2)
C25 0.027(3) 0.010(3) 0.021(3) -0.004(2) 0.012(2) 0.000(2)
C26 0.023(3) 0.012(3) 0.021(3) -0.001(2) 0.010(2) -0.002(2)
C27 0.014(2) 0.014(2) 0.019(2) -0.0035(19) 0.0100(19) -0.0034(17)
C28 0.0146(19) 0.014(2) 0.019(2) -0.001(2) 0.0070(19) -0.001(2)
C29 0.015(2) 0.014(2) 0.022(3) -0.002(2) 0.006(2) 0.0005(19)
C30 0.015(2) 0.015(2) 0.018(2) -0.0021(19) 0.0114(17) -0.0035(19)
C31 0.016(2) 0.013(2) 0.018(2) 0.0004(19) 0.012(2) -0.0031(18)
C32 0.019(2) 0.014(2) 0.022(3) -0.005(2) 0.010(2) -0.003(2)
C33 0.034(4) 0.019(4) 0.019(3) -0.006(3) 0.013(3) -0.003(3)
C34 0.021(3) 0.030(4) 0.032(4) -0.013(4) 0.008(3) -0.004(3)
C35 0.030(4) 0.013(3) 0.023(4) -0.006(3) 0.014(3) -0.002(3)
C36 0.020(3) 0.018(3) 0.017(2) -0.001(2) 0.009(2) -0.008(2)
C37 0.028(4) 0.024(3) 0.018(4) 0.000(3) 0.018(3) -0.005(3)
C38 0.027(3) 0.033(4) 0.016(3) -0.002(3) 0.011(3) 0.003(3)
C39 0.029(3) 0.022(4) 0.022(4) 0.000(3) 0.015(3) -0.008(3)
N1 0.018(2) 0.009(2) 0.018(2) -0.001(2) 0.0073(19) 0.001(2)
C40 0.019(3) 0.010(3) 0.020(3) -0.001(3) 0.010(2) 0.001(2)
C41 0.027(4) 0.021(4) 0.023(4) 0.006(3) 0.012(3) 0.002(3)
I1 0.0254(3) 0.0164(3) 0.0162(3) -0.0015(2) 0.00348(19) 0.0046(2)

loop_
_atom_type_symbol
_atom_type_description
_atom_type_scat_dispersion_real
_atom_type_scat_dispersion_imag
_atom_type_scat_source
C C 0.0181 0.0091 'International Tables Vol C Tables 4.2.6.8 and 6.1.1.4'
H H 0.0000 0.0000 'International Tables Vol C Tables 4.2.6.8 and 6.1.1.4'
N N 0.0311 0.0180 'International Tables Vol C Tables 4.2.6.8 and 6.1.1.4'
P P 0.2955 0.4335 'International Tables Vol C Tables 4.2.6.8 and 6.1.1.4'
Fe Fe -1.1336 3.1974 'International Tables Vol C Tables 4.2.6.8 and 6.1.1.4'
I I -0.3257 6.8362 'International Tables Vol C Tables 4.2.6.8 and 6.1.1.4'

loop_
_geom_angle_atom_site_label_1
_geom_angle_atom_site_label_2
_geom_angle_atom_site_label_3
_geom_angle
N1 Fe1 C29 123.3(3)
N1 Fe1 C28 91.2(3)
C29 Fe1 C28 39.8(3)
N1 Fe1 C31 129.0(3)
C29 Fe1 C31 65.9(3)
C28 Fe1 C31 65.9(3)
N1 Fe1 C30 158.0(3)
C29 Fe1 C30 39.7(3)
C28 Fe1 C30 67.1(3)
C31 Fe1 C30 39.9(3)
N1 Fe1 C27 94.5(3)
C29 Fe1 C27 66.4(3)
C28 Fe1 C27 39.6(3)
C31 Fe1 C27 39.0(3)
C30 Fe1 C27 66.8(3)
N1 Fe1 P1 86.7(2)
C29 Fe1 P1 92.9(2)
C28 Fe1 P1 116.5(2)
C31 Fe1 P1 144.1(2)
C30 Fe1 P1 105.6(2)
C27 Fe1 P1 155.9(2)
N1 Fe1 P2 89.5(2)
C29 Fe1 P2 147.1(2)
C28 Fe1 P2 157.2(2)
C31 Fe1 P2 96.3(2)
C30 Fe1 P2 109.1(2)
C27 Fe1 P2 117.7(2)
P1 Fe1 P2 86.38(7)
C2 C1 P1 108.0(5)
C2 C1 H1A 110.1
P1 C1 H1A 110.1
C2 C1 H1B 110.1
P1 C1 H1B 110.1
H1A C1 H1B 108.4
C1 C2 P2 109.3(5)
C1 C2 H2A 109.8
P2 C2 H2A 109.8
C1 C2 H2B 109.8
P2 C2 H2B 109.8
H2A C2 H2B 108.3
C3 P1 C9 99.6(4)
C3 P1 C1 103.9(4)
C9 P1 C1 101.4(4)
C3 P1 Fe1 122.5(2)
C9 P1 Fe1 118.5(3)
C1 P1 Fe1 108.2(3)
C8 C3 C4 118.6(7)
C8 C3 P1 122.4(6)
C4 C3 P1 119.0(6)
C5 C4 C3 121.5(8)
C5 C4 H4 119.3
C3 C4 H4 119.3
C4 C5 C6 118.8(8)
C4 C5 H5 120.6
C6 C5 H5 120.6
C7 C6 C5 120.7(8)
C7 C6 H6 119.7
C5 C6 H6 119.7
C6 C7 C8 120.5(8)
C6 C7 H7 119.7
C8 C7 H7 119.7
C3 C8 C7 119.9(7)
C3 C8 H8 120.1
C7 C8 H8 120.1
C10 C9 C14 118.5(7)
C10 C9 P1 122.3(6)
C14 C9 P1 119.2(7)
C9 C10 C11 121.2(8)
C9 C10 H10 119.4
C11 C10 H10 119.4
C12 C11 C10 118.9(8)
C12 C11 H11 120.6
C10 C11 H11 120.6
C11 C12 C13 120.6(8)
C11 C12 H12 119.7
C13 C12 H12 119.7
C14 C13 C12 120.2(8)
C14 C13 H13 119.9
C12 C13 H13 119.9
C13 C14 C9 120.6(8)
C13 C14 H14 119.7
C9 C14 H14 119.7
C15 P2 C2 101.7(4)
C15 P2 C21 101.0(3)
C2 P2 C21 103.3(3)
C15 P2 Fe1 127.1(3)
C2 P2 Fe1 108.1(2)
C21 P2 Fe1 112.9(3)
C16 C15 C20 117.4(7)
C16 C15 P2 122.0(6)
C20 C15 P2 120.6(6)
C17 C16 C15 120.8(7)
C17 C16 H16 119.6
C15 C16 H16 119.6
C18 C17 C16 120.6(8)
C18 C17 H17 119.7
C16 C17 H17 119.7
C17 C18 C19 119.9(8)
C17 C18 H18 120.1
C19 C18 H18 120.1
C20 C19 C18 119.4(8)
C20 C19 H19 120.3
C18 C19 H19 120.3
C19 C20 C15 122.0(8)
C19 C20 H20 119.0
C15 C20 H20 119.0
C22 C21 C26 118.4(7)
C22 C21 P2 122.9(6)
C26 C21 P2 118.5(5)
C23 C22 C21 120.7(8)
C23 C22 H22 119.6
C21 C22 H22 119.6
C22 C23 C24 120.3(7)
C22 C23 H23 119.8
C24 C23 H23 119.8
C23 C24 C25 119.7(7)
C23 C24 H24 120.2
C25 C24 H24 120.2
C26 C25 C24 119.9(8)
C26 C25 H25 120.0
C24 C25 H25 120.0
C25 C26 C21 120.9(7)
C25 C26 H26 119.6
C21 C26 H26 119.6
C31 C27 C28 105.6(7)
C31 C27 C32 127.3(7)
C28 C27 C32 125.9(7)
C31 C27 Fe1 68.2(4)
C28 C27 Fe1 67.6(4)
C32 C27 Fe1 138.0(5)
C29 C28 C27 108.7(7)
C29 C28 Fe1 70.0(4)
C27 C28 Fe1 72.9(4)
C29 C28 H28 125.7
C27 C28 H28 125.7
Fe1 C28 H28 123.1
C28 C29 C30 109.8(7)
C28 C29 Fe1 70.2(4)
C30 C29 Fe1 72.3(4)
C28 C29 H29 125.1
C30 C29 H29 125.1
Fe1 C29 H29 124.0
C29 C30 C31 104.4(7)
C29 C30 C36 128.8(7)
C31 C30 C36 124.4(7)
C29 C30 Fe1 68.0(4)
C31 C30 Fe1 68.5(4)
C36 C30 Fe1 140.6(5)
C27 C31 C30 111.4(7)
C27 C31 Fe1 72.8(4)
C30 C31 Fe1 71.7(4)
C27 C31 H31 124.3
C30 C31 H31 124.3
Fe1 C31 H31 122.8
C33 C32 C27 114.1(7)
C33 C32 C35 109.4(7)
C27 C32 C35 110.5(7)
C33 C32 C34 108.9(8)
C27 C32 C34 105.7(6)
C35 C32 C34 108.0(7)
C32 C33 H33A 109.5
C32 C33 H33B 109.5
H33A C33 H33B 109.5
C32 C33 H33C 109.5
H33A C33 H33C 109.5
H33B C33 H33C 109.5
C32 C34 H34A 109.5
C32 C34 H34B 109.5
H34A C34 H34B 109.5
C32 C34 H34C 109.5
H34A C34 H34C 109.5
H34B C34 H34C 109.5
C32 C35 H35A 109.5
C32 C35 H35B 109.5
H35A C35 H35B 109.5
C32 C35 H35C 109.5
H35A C35 H35C 109.5
H35B C35 H35C 109.5
C30 C36 C37 112.4(7)
C30 C36 C38 112.1(6)
C37 C36 C38 109.8(7)
C30 C36 C39 106.7(7)
C37 C36 C39 107.3(7)
C38 C36 C39 108.3(7)
C36 C37 H37A 109.5
C36 C37 H37B 109.5
H37A C37 H37B 109.5
C36 C37 H37C 109.5
H37A C37 H37C 109.5
H37B C37 H37C 109.5
C36 C38 H38A 109.5
C36 C38 H38B 109.5
H38A C38 H38B 109.5
C36 C38 H38C 109.5
H38A C38 H38C 109.5
H38B C38 H38C 109.5
C36 C39 H39A 109.5
C36 C39 H39B 109.5
H39A C39 H39B 109.5
C36 C39 H39C 109.5
H39A C39 H39C 109.5
H39B C39 H39C 109.5
C40 N1 Fe1 177.5(6)
N1 C40 C41 178.4(8)
C40 C41 H41A 109.5
C40 C41 H41B 109.5
H41A C41 H41B 109.5
C40 C41 H41C 109.5
H41A C41 H41C 109.5
H41B C41 H41C 109.5

loop_
_geom_bond_atom_site_label_1
_geom_bond_atom_site_label_2
_geom_bond_distance
Fe1 N1 1.892(7)
Fe1 C29 2.083(7)
Fe1 C28 2.086(8)
Fe1 C31 2.097(7)
Fe1 C30 2.140(7)
Fe1 C27 2.157(7)
Fe1 P1 2.240(2)
Fe1 P2 2.247(2)
C1 C2 1.539(11)
C1 P1 1.846(8)
C1 H1A 0.9700
C1 H1B 0.9700
C2 P2 1.833(8)
C2 H2A 0.9700
C2 H2B 0.9700
P1 C3 1.833(8)
P1 C9 1.836(8)
C3 C8 1.398(11)
C3 C4 1.405(11)
C4 C5 1.376(12)
C4 H4 0.9300
C5 C6 1.407(13)
C5 H5 0.9300
C6 C7 1.364(13)
C6 H6 0.9300
C7 C8 1.400(12)
C7 H7 0.9300
C8 H8 0.9300
C9 C10 1.378(12)
C9 C14 1.407(11)
C10 C11 1.405(11)
C10 H10 0.9300
C11 C12 1.381(12)
C11 H11 0.9300
C12 C13 1.383(13)
C12 H12 0.9300
C13 C14 1.377(12)
C13 H13 0.9300
C14 H14 0.9300
P2 C15 1.830(8)
P2 C21 1.850(7)
C15 C16 1.397(12)
C15 C20 1.410(11)
C16 C17 1.390(12)
C16 H16 0.9300
C17 C18 1.384(12)
C17 H17 0.9300
C18 C19 1.391(14)
C18 H18 0.9300
C19 C20 1.379(12)
C19 H19 0.9300
C20 H20 0.9300
C21 C22 1.392(10)
C21 C26 1.407(11)
C22 C23 1.387(11)
C22 H22 0.9300
C23 C24 1.391(12)
C23 H23 0.9300
C24 C25 1.391(11)
C24 H24 0.9300
C25 C26 1.384(11)
C25 H25 0.9300
C26 H26 0.9300
C27 C31 1.419(11)
C27 C28 1.437(11)
C27 C32 1.523(11)
C28 C29 1.419(12)
C28 H28 0.9300
C29 C30 1.435(11)
C29 H29 0.9300
C30 C31 1.445(11)
C30 C36 1.508(11)
C31 H31 0.9300
C32 C33 1.514(12)
C32 C35 1.523(12)
C32 C34 1.528(12)
C33 H33A 0.9600
C33 H33B 0.9600
C33 H33C 0.9600
C34 H34A 0.9600
C34 H34B 0.9600
C34 H34C 0.9600
C35 H35A 0.9600
C35 H35B 0.9600
C35 H35C 0.9600
C36 C37 1.513(12)
C36 C38 1.539(12)
C36 C39 1.543(11)
C37 H37A 0.9600
C37 H37B 0.9600
C37 H37C 0.9600
C38 H38A 0.9600
C38 H38B 0.9600
C38 H38C 0.9600
C39 H39A 0.9600
C39 H39B 0.9600
C39 H39C 0.9600
N1 C40 1.164(11)
C40 C41 1.440(11)
C41 H41A 0.9600
C41 H41B 0.9600
C41 H41C 0.9600

loop_
_geom_torsion_atom_site_label_1
_geom_torsion_atom_site_label_2
_geom_torsion_atom_site_label_3
_geom_torsion_atom_site_label_4
_geom_torsion
P1 C1 C2 P2 -48.6(6)
C2 C1 P1 C3 -92.6(6)
C2 C1 P1 C9 164.4(5)
C2 C1 P1 Fe1 39.0(6)
N1 Fe1 P1 C3 -162.5(4)
C29 Fe1 P1 C3 -39.2(4)
C28 Fe1 P1 C3 -72.7(4)
C31 Fe1 P1 C3 12.1(5)
C30 Fe1 P1 C3 -1.0(4)
C27 Fe1 P1 C3 -68.8(6)
P2 Fe1 P1 C3 107.8(3)
N1 Fe1 P1 C9 -37.7(3)
C29 Fe1 P1 C9 85.5(4)
C28 Fe1 P1 C9 52.0(4)
C31 Fe1 P1 C9 136.8(4)
C30 Fe1 P1 C9 123.8(3)
C27 Fe1 P1 C9 55.9(6)
P2 Fe1 P1 C9 -127.4(3)
N1 Fe1 P1 C1 76.9(4)
C29 Fe1 P1 C1 -159.9(4)
C28 Fe1 P1 C1 166.6(4)
C31 Fe1 P1 C1 -108.6(5)
C30 Fe1 P1 C1 -121.6(4)
C27 Fe1 P1 C1 170.5(6)
P2 Fe1 P1 C1 -12.8(3)
C9 P1 C3 C8 130.8(7)
C1 P1 C3 C8 26.4(7)
Fe1 P1 C3 C8 -96.3(6)
C9 P1 C3 C4 -49.1(7)
C1 P1 C3 C4 -153.5(6)
Fe1 P1 C3 C4 83.9(6)
C8 C3 C4 C5 1.7(12)
P1 C3 C4 C5 -178.5(6)
C3 C4 C5 C6 0.0(12)
C4 C5 C6 C7 -1.7(12)
C5 C6 C7 C8 1.7(12)
C4 C3 C8 C7 -1.7(11)
P1 C3 C8 C7 178.5(6)
C6 C7 C8 C3 0.1(12)
C3 P1 C9 C10 114.9(6)
C1 P1 C9 C10 -138.6(6)
Fe1 P1 C9 C10 -20.4(7)
C3 P1 C9 C14 -64.5(6)
C1 P1 C9 C14 41.9(7)
Fe1 P1 C9 C14 160.2(5)
C14 C9 C10 C11 0.9(11)
P1 C9 C10 C11 -178.5(6)
C9 C10 C11 C12 -0.9(11)
C10 C11 C12 C13 1.1(12)
C11 C12 C13 C14 -1.3(13)
C12 C13 C14 C9 1.3(12)
C10 C9 C14 C13 -1.1(11)
P1 C9 C14 C13 178.4(6)
C1 C2 P2 C15 173.6(5)
C1 C2 P2 C21 -81.9(6)
C1 C2 P2 Fe1 38.0(5)
N1 Fe1 P2 C15 141.5(4)
C29 Fe1 P2 C15 -42.0(5)
C28 Fe1 P2 C15 49.5(7)
C31 Fe1 P2 C15 12.3(4)
C30 Fe1 P2 C15 -26.6(4)
C27 Fe1 P2 C15 46.6(4)
P1 Fe1 P2 C15 -131.8(3)
N1 Fe1 P2 C2 -97.6(3)
C29 Fe1 P2 C2 78.9(5)
C28 Fe1 P2 C2 170.4(6)
C31 Fe1 P2 C2 133.2(3)
C30 Fe1 P2 C2 94.3(3)
C27 Fe1 P2 C2 167.5(3)
P1 Fe1 P2 C2 -10.9(3)
N1 Fe1 P2 C21 16.1(3)
C29 Fe1 P2 C21 -167.4(5)
C28 Fe1 P2 C21 -75.9(7)
C31 Fe1 P2 C21 -113.1(3)
C30 Fe1 P2 C21 -152.0(3)
C27 Fe1 P2 C21 -78.8(3)
P1 Fe1 P2 C21 102.8(3)
C2 P2 C15 C16 -5.8(7)
C21 P2 C15 C16 -112.1(6)
Fe1 P2 C15 C16 117.8(6)
C2 P2 C15 C20 173.1(6)
C21 P2 C15 C20 66.8(7)
Fe1 P2 C15 C20 -63.3(7)
C20 C15 C16 C17 -0.4(11)
P2 C15 C16 C17 178.5(6)
C15 C16 C17 C18 -0.2(12)
C16 C17 C18 C19 0.3(12)
C17 C18 C19 C20 0.2(12)
C18 C19 C20 C15 -0.9(12)
C16 C15 C20 C19 0.9(11)
P2 C15 C20 C19 -178.0(6)
C15 P2 C21 C22 106.3(7)
C2 P2 C21 C22 1.3(8)
Fe1 P2 C21 C22 -115.2(6)
C15 P2 C21 C26 -79.3(7)
C2 P2 C21 C26 175.7(6)
Fe1 P2 C21 C26 59.2(7)
C26 C21 C22 C23 -0.1(12)
P2 C21 C22 C23 174.3(6)
C21 C22 C23 C24 1.0(12)
C22 C23 C24 C25 -0.6(12)
C23 C24 C25 C26 -0.8(12)
C24 C25 C26 C21 1.8(13)
C22 C21 C26 C25 -1.3(12)
P2 C21 C26 C25 -175.9(6)
N1 Fe1 C27 C31 -155.0(4)
C29 Fe1 C27 C31 80.4(5)
C28 Fe1 C27 C31 118.5(6)
C30 Fe1 C27 C31 37.0(4)
P1 Fe1 C27 C31 113.0(6)
P2 Fe1 C27 C31 -63.2(4)
N1 Fe1 C27 C28 86.5(5)
C29 Fe1 C27 C28 -38.1(5)
C31 Fe1 C27 C28 -118.5(6)
C30 Fe1 C27 C28 -81.5(5)
P1 Fe1 C27 C28 -5.5(8)
P2 Fe1 C27 C28 178.3(4)
N1 Fe1 C27 C32 -32.9(9)
C29 Fe1 C27 C32 -157.5(10)
C28 Fe1 C27 C32 -119.3(10)
C31 Fe1 C27 C32 122.1(10)
C30 Fe1 C27 C32 159.1(9)
P1 Fe1 C27 C32 -124.9(7)
P2 Fe1 C27 C32 58.9(9)
C31 C27 C28 C29 3.3(8)
C32 C27 C28 C29 -165.0(7)
Fe1 C27 C28 C29 61.2(5)
C31 C27 C28 Fe1 -57.9(5)
C32 C27 C28 Fe1 133.9(7)
N1 Fe1 C28 C29 146.4(5)
C31 Fe1 C28 C29 -80.7(5)
C30 Fe1 C28 C29 -37.1(4)
C27 Fe1 C28 C29 -118.0(7)
P1 Fe1 C28 C29 59.5(5)
P2 Fe1 C28 C29 -121.9(6)
N1 Fe1 C28 C27 -95.6(5)
C29 Fe1 C28 C27 118.0(7)
C31 Fe1 C28 C27 37.2(4)
C30 Fe1 C28 C27 80.9(5)
P1 Fe1 C28 C27 177.5(4)
P2 Fe1 C28 C27 -4.0(9)
C27 C28 C29 C30 -1.2(8)
Fe1 C28 C29 C30 61.8(5)
C27 C28 C29 Fe1 -63.0(5)
N1 Fe1 C29 C28 -41.4(5)
C31 Fe1 C29 C28 80.6(5)
C30 Fe1 C29 C28 119.5(6)
C27 Fe1 C29 C28 37.9(4)
P1 Fe1 C29 C28 -129.4(4)
P2 Fe1 C29 C28 142.7(4)
N1 Fe1 C29 C30 -161.0(4)
C28 Fe1 C29 C30 -119.5(6)
C31 Fe1 C29 C30 -38.9(4)
C27 Fe1 C29 C30 -81.7(5)
P1 Fe1 C29 C30 111.0(4)
P2 Fe1 C29 C30 23.2(7)
C28 C29 C30 C31 -1.3(8)
Fe1 C29 C30 C31 59.2(5)
C28 C29 C30 C36 161.4(7)
Fe1 C29 C30 C36 -138.1(8)
C28 C29 C30 Fe1 -60.5(5)
N1 Fe1 C30 C29 46.7(9)
C28 Fe1 C30 C29 37.2(4)
C31 Fe1 C30 C29 116.5(6)
C27 Fe1 C30 C29 80.4(5)
P1 Fe1 C30 C29 -75.4(4)
P2 Fe1 C30 C29 -166.9(4)
N1 Fe1 C30 C31 -69.8(9)
C29 Fe1 C30 C31 -116.5(6)
C28 Fe1 C30 C31 -79.3(5)
C27 Fe1 C30 C31 -36.2(4)
P1 Fe1 C30 C31 168.1(4)
P2 Fe1 C30 C31 76.5(4)
N1 Fe1 C30 C36 171.7(7)
C29 Fe1 C30 C36 125.0(11)
C28 Fe1 C30 C36 162.2(10)
C31 Fe1 C30 C36 -118.5(11)
C27 Fe1 C30 C36 -154.7(10)
P1 Fe1 C30 C36 49.6(9)
P2 Fe1 C30 C36 -42.0(9)
C28 C27 C31 C30 -4.2(8)
C32 C27 C31 C30 163.8(7)
Fe1 C27 C31 C30 -61.7(5)
C28 C27 C31 Fe1 57.4(5)
C32 C27 C31 Fe1 -134.5(7)
C29 C30 C31 C27 3.4(8)
C36 C30 C31 C27 -160.2(7)
Fe1 C30 C31 C27 62.3(5)
C29 C30 C31 Fe1 -58.9(5)
C36 C30 C31 Fe1 137.4(7)
N1 Fe1 C31 C27 32.8(6)
C29 Fe1 C31 C27 -81.6(5)
C28 Fe1 C31 C27 -37.8(4)
C30 Fe1 C31 C27 -120.3(6)
P1 Fe1 C31 C27 -140.2(4)
P2 Fe1 C31 C27 127.3(4)
N1 Fe1 C31 C30 153.1(4)
C29 Fe1 C31 C30 38.7(5)
C28 Fe1 C31 C30 82.5(5)
C27 Fe1 C31 C30 120.3(6)
P1 Fe1 C31 C30 -19.8(6)
P2 Fe1 C31 C30 -112.4(4)
C31 C27 C32 C33 134.3(8)
C28 C27 C32 C33 -60.0(10)
Fe1 C27 C32 C33 35.7(12)
C31 C27 C32 C35 10.5(10)
C28 C27 C32 C35 176.2(7)
Fe1 C27 C32 C35 -88.0(9)
C31 C27 C32 C34 -106.1(9)
C28 C27 C32 C34 59.6(10)
Fe1 C27 C32 C34 155.3(7)
C29 C30 C36 C37 12.5(11)
C31 C30 C36 C37 172.0(7)
Fe1 C30 C36 C37 -90.3(10)
C29 C30 C36 C38 136.7(8)
C31 C30 C36 C38 -63.8(10)
Fe1 C30 C36 C38 33.9(12)
C29 C30 C36 C39 -104.9(9)
C31 C30 C36 C39 54.7(10)
Fe1 C30 C36 C39 152.3(7)
C29 Fe1 N1 C40 -90(15)
C28 Fe1 N1 C40 -115(15)
C31 Fe1 N1 C40 -174(15)
C30 Fe1 N1 C40 -124(15)
C27 Fe1 N1 C40 -154(15)
P1 Fe1 N1 C40 2(15)
P2 Fe1 N1 C40 88(15)
Fe1 N1 C40 C41 -163(22)
